data_2006266
loop_
_publ_author_name
'Low, John N.'
'Ferguson, George'
'L\'opez, Rafael'
'Arranz, Paloma'
'Cobo, Justo'
'Melguizo, Manuel'
'Nogueras, Manuel'
'S\'anchez, Adolfo'

_publ_section_title
;<i>N</i>-(6-Amino-3,4-dihydro-3-methyl-5-nitroso-4-oxopyrimidin-2-yl)glycine--Water
 (1/2)
;
_journal_issue 7
_journal_name_full 'Acta Crystallographica Section C'
_journal_page_first 890
_journal_page_last 892
_journal_paper_doi 10.1107/S0108270197003934
_journal_volume 53
_journal_year 1997
_chemical_formula_moiety 'C7 H9 N5 O4 , 2H2 O'
_chemical_formula_sum 'C7 H13 N5 O6'
_chemical_formula_weight 263.22
_chemical_name_systematic
;
N-(6-Amino-3,4-dihydro-3-methyl-5-nitroso-4-oxopyrimidin-2-yl)glycine
Dihydrate
;
_space_group_IT_number 61
_symmetry_cell_setting orthorhombic
_symmetry_space_group_name_Hall '-P 2ac 2ab'
_symmetry_space_group_name_H-M 'P b c a'
_cell_angle_alpha 90.00
_cell_angle_beta 90.00
_cell_angle_gamma 90.00
_cell_formula_units_Z 8
_cell_length_a 9.2739(13)
_cell_length_b 16.682(2)
_cell_length_c 14.690(2)
_cell_measurement_reflns_used 25
_cell_measurement_temperature 294(2)
_cell_measurement_theta_max 14.55
_cell_measurement_theta_min 8.55
_cell_volume 2272.6(5)
_computing_cell_refinement 'SET4 and CELDIM (Enraf-Nonius, 1992)'
_computing_data_collection 'CAD-4 Software (Enraf-Nonius, 1992)'
_computing_data_reduction 'DATRD2 in NRCVAX94 (Gabe, Le Page, Charland, Lee & White, 1989)'
_computing_molecular_graphics 'NRCVAX94, PLATON and PLUTON (Spek 1995b)'
_computing_publication_material 'NRCVAX94, SHELXL93 and WordPerfect macro PREPCIF'
_computing_structure_refinement 'NRCVAX94 and SHELXL93 (Sheldrick, 1993)'
_computing_structure_solution 'SOLVER in NRCVAX94'
_diffrn_ambient_temperature 294(2)
_diffrn_measurement_device 'Enraf-Nonius CAD-4'
_diffrn_measurement_method \q/2\q
_diffrn_radiation_monochromator graphite
_diffrn_radiation_source 'X-ray tube'
_diffrn_radiation_type 'Molybdenum K\a'
_diffrn_radiation_wavelength 0.7107
_diffrn_reflns_av_R_equivalents 0.0000
_diffrn_reflns_av_sigmaI/netI 0.0730
_diffrn_reflns_limit_h_max 11
_diffrn_reflns_limit_h_min 0
_diffrn_reflns_limit_k_max 21
_diffrn_reflns_limit_k_min 0
_diffrn_reflns_limit_l_max 18
_diffrn_reflns_limit_l_min 0
_diffrn_reflns_number 2485
_diffrn_reflns_theta_max 27.0
_diffrn_reflns_theta_min 2.4
_diffrn_standards_decay_% 'no decay, variation 0.4'
_diffrn_standards_interval_time 120
_diffrn_standards_number 3
_exptl_absorpt_coefficient_mu 0.134
_exptl_absorpt_correction_T_max 1.0
_exptl_absorpt_correction_T_min 1.0
_exptl_absorpt_correction_type none
_exptl_crystal_colour orange
_exptl_crystal_density_diffrn 1.539
_exptl_crystal_density_method 'not measured'
_exptl_crystal_description plate
_exptl_crystal_F_000 1104
_exptl_crystal_size_max 0.41
_exptl_crystal_size_mid 0.41
_exptl_crystal_size_min 0.03
_refine_diff_density_max 0.246
_refine_diff_density_min -0.272
_refine_ls_extinction_method none
_refine_ls_goodness_of_fit_all 0.889
_refine_ls_goodness_of_fit_obs 1.149
_refine_ls_hydrogen_treatment 'H atoms riding: see text'
_refine_ls_matrix_type full
_refine_ls_number_parameters 177
_refine_ls_number_reflns 2485
_refine_ls_number_restraints 4
_refine_ls_restrained_S_all 0.888
_refine_ls_restrained_S_obs 1.147
_refine_ls_R_factor_all 0.1210
_refine_ls_R_factor_obs .0482
_refine_ls_shift/esd_max -0.001
_refine_ls_shift/esd_mean 0.000
_refine_ls_structure_factor_coef Fsqd
_refine_ls_weighting_details 'w = 1/[\s^2^(Fo^2^)+(0.0614P)^2^] where P=(Fo^2^+2Fc^2^)/3'
_refine_ls_weighting_scheme calc
_refine_ls_wR_factor_all 0.1205
_refine_ls_wR_factor_obs .1043
_reflns_number_observed 1207
_reflns_number_total 2485
_reflns_observed_criterion >2sigma(I)
_cod_data_source_file ab1473.cif
_cod_data_source_block 1
_cod_depositor_comments
;
The following automatic conversions were performed:

'_refine_ls_weighting_scheme' value 'calc w =
1/[\s^2^(Fo^2^)+(0.0614P)^2^] where P=(Fo^2^+2Fc^2^)/3' was changed
to 'calc'. New tag '_refine_ls_weighting_details' was created. The
value of the new tag was set to 'w = 1/[\s^2^(Fo^2^)+(0.0614P)^2^]
where P=(Fo^2^+2Fc^2^)/3'.

Automatic conversion script
Id: cif_fix_values 3143 2015-03-26 13:38:13Z robertas 
;
_cod_database_code 2006266

loop_
_symmetry_equiv_pos_as_xyz
'x, y, z'
'-x+1/2, y+1/2, z'
'x, -y+1/2, z+1/2'
'-x+1/2, -y, z+1/2'
'-x, -y, -z'
'x-1/2, -y-1/2, -z'
'-x, y-1/2, -z-1/2'
'x-1/2, y, -z-1/2'

loop_
_atom_site_aniso_label
_atom_site_aniso_U_11
_atom_site_aniso_U_22
_atom_site_aniso_U_33
_atom_site_aniso_U_12
_atom_site_aniso_U_13
_atom_site_aniso_U_23
N1 .0369(12) .0388(12) .0281(10) .0027(10) .0003(9) -.0004(9)
C2 .0337(14) .0282(12) .0321(13) -.0036(11) .0026(12) -.0038(10)
N2 .0358(12) .0410(12) .0292(11) .0036(10) -.0014(10) -.0039(9)
C21 .0291(14) .0370(13) .0441(14) .0027(12) .0047(12) -.0060(12)
C22 .0347(14) .0348(13) .0338(13) .0077(12) -.0044(12) .0041(11)
O21 .0658(14) .0501(11) .0362(10) -.0091(10) .0054(10) -.0076(9)
O22 .0558(12) .0481(11) .0489(11) -.0156(10) .0109(10) -.0033(9)
N3 .0392(13) .0402(12) .0266(10) .0047(11) -.0014(9) -.0011(9)
C3 .061(2) .058(2) .0288(14) .014(2) -.0016(14) .0004(12)
C4 .040(2) .0357(13) .0364(14) .0013(13) -.0002(12) -.0025(11)
O4 .0638(13) .0652(12) .0356(9) .0259(11) .0081(10) -.0063(10)
C5 .038(2) .0301(12) .0339(12) .0006(12) .0023(11) .0003(11)
N5 .0446(14) .0341(11) .0410(12) -.0021(11) -.0057(11) .0033(10)
O5 .0500(12) .0409(11) .0453(11) .0058(9) -.0061(9) .0028(8)
C6 .0364(14) .0310(13) .0321(13) -.0051(12) -.0018(12) .0005(10)
N6 .0502(15) .0471(13) .0313(11) .0103(12) -.0039(11) .0016(10)
O1 .0584(14) .0652(14) .0474(11) -.0192(12) .0039(12) -.0021(10)
O2 .0501(13) .0575(13) .0503(12) .0119(11) .0020(11) .0036(10)

loop_
_atom_site_label
_atom_site_fract_x
_atom_site_fract_y
_atom_site_fract_z
_atom_site_U_iso_or_equiv
_atom_site_thermal_displace_type
_atom_site_calc_flag
_atom_site_refinement_flags
_atom_site_occupancy
_atom_site_disorder_group
_atom_site_type_symbol
N1 .9546(2) -.11277(12) .51650(12) .0346(5) Uani d . 1 . N
C2 .9880(3) -.13069(14) .6017(2) .0313(6) Uani d . 1 . C
N2 1.0945(2) -.18165(11) .61569(13) .0353(5) Uani d . 1 . N
C21 1.1719(3) -.21788(14) .5407(2) .0368(6) Uani d . 1 . C
C22 1.1001(3) -.28867(15) .4975(2) .0345(6) Uani d . 1 . C
O21 1.1342(2) -.30980(11) .42189(12) .0507(5) Uani d . 1 . O
O22 1.0072(2) -.32455(11) .54881(13) .0509(5) Uani d . 1 . O
N3 .9211(2) -.09949(12) .67737(12) .0353(5) Uani d . 1 . N
C3 .9608(3) -.1252(2) .7696(2) .0492(8) Uani d . 1 . C
C4 .8156(3) -.04152(15) .6694(2) .0375(6) Uani d . 1 . C
O4 .7610(2) -.01311(11) .73692(11) .0549(5) Uani d . 1 . O
C5 .7777(3) -.01920(13) .5757(2) .0341(6) Uani d . 1 . C
N5 .6769(2) .03624(12) .57162(14) .0399(5) Uani d . 1 . N
O5 .6343(2) .05902(10) .49165(12) .0454(5) Uani d . 1 . O
C6 .8500(3) -.05956(13) .5017(2) .0331(6) Uani d . 1 . C
N6 .8153(2) -.04434(12) .41694(13) .0429(6) Uani d . 1 . N
O1 .6891(2) -.22143(13) .23511(14) .0570(6) Uani d D 1 . O
O2 .9298(2) -.12379(12) .25567(14) .0526(5) Uani d D 1 . O
H2 1.1184 -.1936 .6706 .042 Uiso calc R 1 . H
H21A 1.2661 -.2344 .5625 .044 Uiso calc R 1 . H
H21B 1.1871 -.1774 .4943 .044 Uiso calc R 1 . H
H22 .9709 -.3822 .5200 .061 Uiso d . 1 . H
H3A .9029 -.0970 .8133 .074 Uiso calc R 1 . H
H3B 1.0608 -.1136 .7802 .074 Uiso calc R 1 . H
H3C .9447 -.1818 .7756 .074 Uiso calc R 1 . H
H6A .8595 -.0684 .3733 .051 Uiso calc R 1 . H
H6B .7483 -.0103 .4049 .051 Uiso calc R 1 . H
H1A .7661 -.1973 .2374 .068 Uiso d D 1 . H
H1B .6906 -.2448 .1860 .068 Uiso d D 1 . H
H2A .9139 -.0904 .2160 .063 Uiso d D 1 . H
H2B 1.0074 -.1473 .2539 .063 Uiso d D 1 . H

loop_
_atom_type_symbol
_atom_type_description
_atom_type_scat_dispersion_real
_atom_type_scat_dispersion_imag
_atom_type_scat_source
C C 0.0033 0.0016 'International Tables Vol C Tables 4.2.6.8 and 6.1.1.4'
H H 0.0000 0.0000 'International Tables Vol C Tables 4.2.6.8 and 6.1.1.4'
N N 0.0061 0.0033 'International Tables Vol C Tables 4.2.6.8 and 6.1.1.4'
O O 0.0106 0.0060 'International Tables Vol C Tables 4.2.6.8 and 6.1.1.4'

loop_
_geom_angle_atom_site_label_1
_geom_angle_atom_site_label_2
_geom_angle_atom_site_label_3
_geom_angle
_geom_angle_publ_flag
C2 N1 C6 118.4(2) no
N2 C2 N1 118.0(2) no
N2 C2 N3 117.1(2) no
N1 C2 N3 125.0(2) no
C2 N2 C21 121.5(2) no
N2 C21 C22 115.6(2) no
O21 C22 O22 125.2(2) no
O21 C22 C21 120.3(2) no
O22 C22 C21 114.5(2) no
C2 N3 C4 121.1(2) no
C2 N3 C3 121.5(2) no
C4 N3 C3 117.4(2) no
O4 C4 N3 120.1(2) no
O4 C4 C5 124.7(2) no
N3 C4 C5 115.2(2) no
N5 C5 C6 128.6(2) no
N5 C5 C4 113.0(2) no
C6 C5 C4 118.5(2) no
O5 N5 C5 117.6(2) no
N6 C6 N1 117.6(2) no
N6 C6 C5 120.7(2) no
N1 C6 C5 121.7(2) no

loop_
_geom_bond_atom_site_label_1
_geom_bond_atom_site_label_2
_geom_bond_site_symmetry_2
_geom_bond_distance
_geom_bond_publ_flag
N1 C2 . 1.323(3) y
N1 C6 . 1.332(3) y
C2 N2 . 1.319(3) y
C2 N3 . 1.376(3) y
N2 C21 . 1.447(3) y
C21 C22 . 1.497(3) y
C22 O21 . 1.207(3) y
C22 O22 . 1.292(3) y
N3 C3 . 1.468(3) y
N3 C4 . 1.381(3) y
C4 O4 . 1.210(3) y
C4 C5 . 1.469(3) y
C5 N5 . 1.316(3) y
C5 C6 . 1.444(3) y
N5 O5 . 1.296(2) y
C6 N6 . 1.311(3) y

loop_
_geom_hbond_atom_site_label_D
_geom_hbond_atom_site_label_H
_geom_hbond_atom_site_label_A
_geom_hbond_site_symmetry_A
_geom_hbond_distance_DH
_geom_hbond_distance_HA
_geom_hbond_distance_DA
_geom_hbond_angle_DHA
_geom_hbond_publ_flag
O1 H1A O2 . 0.82 1.97 2.779(3) 169 yes
O1 H1B O21 8_556 0.82 1.99 2.784(3) 163 yes
N2 H2 O1 6_656 0.86 2.09 2.862(3) 149 yes
O2 H2A O4 4_654 0.82 2.39 2.901(3) 121 yes
O2 H2A N5 4_654 0.82 2.46 3.228(3) 158 yes
O2 H2B O1 8_656 0.82 2.10 2.908(3) 170 yes
N6 H6A O2 . 0.86 2.07 2.914(3) 169 yes
N6 H6B O5 . 0.86 2.02 2.645(3) 129 yes
N6 H6B O4 4_654 0.86 2.50 2.900(3) 109 yes
O22 H22 O5 2_645 1.10 1.44 2.491(3) 155 yes
O22 H22 N5 2_645 1.10 2.08 2.902(3) 129 yes

loop_
_geom_torsion_atom_site_label_1
_geom_torsion_atom_site_label_2
_geom_torsion_atom_site_label_3
_geom_torsion_atom_site_label_4
_geom_torsion
_geom_torsion_publ_flag
C6 N1 C2 N2 -178.0(2) n
C6 N1 C2 N3 1.2(4) n
N1 C2 N2 C21 -0.7(3) n
N3 C2 N2 C21 -180.0(2) n
C2 N2 C21 C22 -81.3(3) yes
N2 C21 C22 O21 160.5(2) n
N2 C21 C22 O22 -22.1(3) n
N2 C2 N3 C4 175.4(2) n
N1 C2 N3 C4 -3.9(4) n
N2 C2 N3 C3 -3.4(3) n
N1 C2 N3 C3 177.3(2) n
C2 N3 C4 O4 -177.8(2) n
C3 N3 C4 O4 1.0(4) n
C2 N3 C4 C5 2.4(4) n
C3 N3 C4 C5 -178.7(2) n
O4 C4 C5 N5 0.3(4) n
N3 C4 C5 N5 -179.9(2) n
O4 C4 C5 C6 -178.7(3) n
N3 C4 C5 C6 1.1(3) n
C6 C5 N5 O5 0.0(4) yes
C4 C5 N5 O5 -178.8(2) n
C2 N1 C6 N6 -178.0(2) n
C2 N1 C6 C5 2.6(3) n
N5 C5 C6 N6 -2.0(4) n
C4 C5 C6 N6 176.9(2) n
N5 C5 C6 N1 177.5(2) n
C4 C5 C6 N1 -3.7(3) n

loop_
_cod_related_entry_id
_cod_related_entry_database
_cod_related_entry_code
1 ChemSpider 21137664
